data_1545470
loop_
_publ_author_name
'Frutos, Mar\'ia'
'Ortu\~no, Manuel A'
'Lledos, Agust\'i'
'Viso, Alma'
'Fern\'andez de la Pradilla, Roberto'
'de la Torre, Mar\'ia C'
'Sierra, Miguel A.'
'Gornitzka, Heinz'
'Hemmert, Catherine'

_publ_section_title
;
 Desulfinylation of Ag(I) Sulfinyl Mesoionic Carbenes: Preparation of
 C-Unsubstituted Au(I)-1,2,3-Triazole Carbene Complexes.
;
_journal_issue 4
_journal_name_full 'Organic letters'
_journal_page_first 822
_journal_page_last 825
_journal_paper_doi 10.1021/acs.orglett.6b03808
_journal_volume 19
_journal_year 2017
_chemical_formula_sum 'C9 H9 Au Cl N3'
_chemical_formula_weight 391.61
_chemical_name_systematic
; 
 ? 
;
_space_group_crystal_system monoclinic
_space_group_IT_number 14
_space_group_name_Hall '-P 2yn'
_space_group_name_H-M_alt 'P 1 21/n 1'
_symmetry_space_group_name_Hall '-P 2yn'
_symmetry_space_group_name_H-M 'P 1 21/n 1'
_atom_sites_solution_hydrogens geom
_audit_creation_method SHELXL-2014
_cell_angle_alpha 90
_cell_angle_beta 115.593(4)
_cell_angle_gamma 90
_cell_formula_units_Z 4
_cell_length_a 11.6678(12)
_cell_length_b 7.5775(8)
_cell_length_c 12.8031(13)
_cell_measurement_reflns_used 9701
_cell_measurement_temperature 100(2)
_cell_measurement_theta_max 45.37
_cell_measurement_theta_min 3.13
_cell_volume 1020.90(19)
_computing_cell_refinement 'Bruker SAINT'
_computing_data_collection 'Bruker APEX2'
_computing_data_reduction 'Bruker SAINT'
_computing_molecular_graphics 'Bruker SHELXTL'
_computing_publication_material 'Bruker SHELXTL'
_computing_structure_refinement 'SHELXL-2014 (Sheldrick, 2014)'
_computing_structure_solution 'SHELXS-97 (Sheldrick 2008)'
_diffrn_ambient_temperature 100(2)
_diffrn_measured_fraction_theta_full 0.998
_diffrn_measured_fraction_theta_max 0.998
_diffrn_measurement_device_type 'Bruker APEX-II CCD'
_diffrn_measurement_method '\f and \w scans'
_diffrn_radiation_type MoK\a
_diffrn_radiation_wavelength 0.71073
_diffrn_reflns_av_R_equivalents 0.0435
_diffrn_reflns_av_unetI/netI 0.0207
_diffrn_reflns_Laue_measured_fraction_full 0.998
_diffrn_reflns_Laue_measured_fraction_max 0.998
_diffrn_reflns_limit_h_max 23
_diffrn_reflns_limit_h_min -23
_diffrn_reflns_limit_k_max 15
_diffrn_reflns_limit_k_min -15
_diffrn_reflns_limit_l_max 25
_diffrn_reflns_limit_l_min -25
_diffrn_reflns_number 82542
_diffrn_reflns_point_group_measured_fraction_full 0.998
_diffrn_reflns_point_group_measured_fraction_max 0.998
_diffrn_reflns_theta_full 25.242
_diffrn_reflns_theta_max 45.393
_diffrn_reflns_theta_min 3.313
_exptl_absorpt_coefficient_mu 14.633
_exptl_absorpt_correction_T_max 0.7489
_exptl_absorpt_correction_T_min 0.4816
_exptl_absorpt_correction_type multi-scan
_exptl_absorpt_process_details 'SADABS (Bruker-AXS)'
_exptl_crystal_colour colourless
_exptl_crystal_density_diffrn 2.548
_exptl_crystal_description block
_exptl_crystal_F_000 720
_exptl_crystal_size_max 0.500
_exptl_crystal_size_mid 0.400
_exptl_crystal_size_min 0.400
_refine_diff_density_max 2.087
_refine_diff_density_min -3.316
_refine_diff_density_rms 0.175
_refine_ls_extinction_method none
_refine_ls_goodness_of_fit_ref 1.035
_refine_ls_hydrogen_treatment constr
_refine_ls_matrix_type full
_refine_ls_number_parameters 128
_refine_ls_number_reflns 8589
_refine_ls_number_restraints 0
_refine_ls_restrained_S_all 1.035
_refine_ls_R_factor_all 0.0280
_refine_ls_R_factor_gt 0.0175
_refine_ls_shift/su_max 0.008
_refine_ls_shift/su_mean 0.000
_refine_ls_structure_factor_coef Fsqd
_refine_ls_weighting_details 'w=1/[\s^2^(Fo^2^)+(0.0152P)^2^+0.9606P] where P=(Fo^2^+2Fc^2^)/3'
_refine_ls_weighting_scheme calc
_refine_ls_wR_factor_gt 0.0396
_refine_ls_wR_factor_ref 0.0442
_reflns_Friedel_coverage 0.000
_reflns_number_gt 6729
_reflns_number_total 8589
_reflns_threshold_expression 'I > 2\s(I)'
_cod_data_source_file ol6b03808_si_002.cif
_cod_data_source_block 14d
_cod_depositor_comments
;
The following automatic conversions were performed:

'_exptl_absorpt_correction_type' value 'multi-scans' was replaced
with the value 'multi-scan' as specified in the replacement file
'src/cod-tools/trunk/data/replacement-values/replacement_values.lst'.

Automatic conversion script
Id: cif_fix_values 5376 2017-05-30 11:51:03Z andrius 
;
_cod_original_cell_volume 1020.89(19)
_cod_database_code 1545470
_shelx_space_group_comment
; 
The symmetry employed for this shelxl refinement is uniquely defined 
by the following loop, which should always be used as a source of 
symmetry information in preference to the above space-group names. 
They are only intended as comments. 
;
_shelx_estimated_absorpt_t_min 0.051
_shelx_estimated_absorpt_t_max 0.067
_shelxl_version_number 2014-3

loop_
_space_group_symop_operation_xyz
'x, y, z'
'-x+1/2, y+1/2, -z+1/2'
'-x, -y, -z'
'x-1/2, -y-1/2, z-1/2'

loop_
_atom_site_label
_atom_site_type_symbol
_atom_site_fract_x
_atom_site_fract_y
_atom_site_fract_z
_atom_site_U_iso_or_equiv
_atom_site_adp_type
_atom_site_occupancy
_atom_site_site_symmetry_order
_atom_site_calc_flag
_atom_site_refinement_flags_posn
_atom_site_refinement_flags_adp
Au1 Au 1.01342(2) 0.24774(2) 0.00061(2) 0.01088(1) Uani 1 1 d . .
Cl1 Cl 1.21466(3) 0.14264(4) 0.05055(3) 0.01588(5) Uani 1 1 d . .
C1 C 0.83994(12) 0.34418(16) -0.04855(10) 0.01265(17) Uani 1 1 d . .
C2 C 0.74941(13) 0.39392(17) -0.15714(11) 0.01450(18) Uani 1 1 d . .
H2 H 0.7574 0.3857 -0.2277 0.017 Uiso 1 1 calc R U
N1 N 0.78020(10) 0.38355(13) 0.02029(8) 0.01141(14) Uani 1 1 d . .
N2 N 0.66378(10) 0.45201(15) -0.03635(9) 0.01315(15) Uani 1 1 d . .
N3 N 0.64779(10) 0.45616(15) -0.14425(9) 0.01324(16) Uani 1 1 d . .
C3 C 0.53135(14) 0.5326(2) -0.23210(12) 0.0183(2) Uani 1 1 d . .
H3A H 0.4592 0.4982 -0.2165 0.027 Uiso 1 1 calc R U
H3B H 0.5178 0.4894 -0.3087 0.027 Uiso 1 1 calc R U
H3C H 0.5388 0.6615 -0.2301 0.027 Uiso 1 1 calc R U
C4 C 0.82586(11) 0.36281(15) 0.14289(9) 0.01093(15) Uani 1 1 d . .
C5 C 0.94746(12) 0.41938(16) 0.21641(10) 0.01298(17) Uani 1 1 d . .
H5 H 1.0020 0.4675 0.1860 0.016 Uiso 1 1 calc R U
C6 C 0.98796(12) 0.40413(17) 0.33558(11) 0.01464(19) Uani 1 1 d . .
H6 H 1.0711 0.4412 0.3872 0.018 Uiso 1 1 calc R U
C7 C 0.90725(13) 0.33496(17) 0.37896(11) 0.01508(19) Uani 1 1 d . .
H7 H 0.9354 0.3250 0.4603 0.018 Uiso 1 1 calc R U
C8 C 0.78540(14) 0.28007(18) 0.30424(12) 0.01480(19) Uani 1 1 d . .
H8 H 0.7303 0.2339 0.3346 0.018 Uiso 1 1 calc R U
C9 C 0.74408(12) 0.29261(18) 0.18506(11) 0.01318(17) Uani 1 1 d . .
H9 H 0.6614 0.2539 0.1334 0.016 Uiso 1 1 calc R U

loop_
_atom_site_aniso_label
_atom_site_aniso_U_11
_atom_site_aniso_U_22
_atom_site_aniso_U_33
_atom_site_aniso_U_23
_atom_site_aniso_U_13
_atom_site_aniso_U_12
Au1 0.01213(2) 0.01299(2) 0.00995(2) -0.00124(1) 0.00706(1) -0.00110(1)
Cl1 0.01522(11) 0.01809(11) 0.01742(11) 0.00040(9) 0.00996(9) 0.00156(9)
C1 0.0146(4) 0.0139(4) 0.0110(4) -0.0011(3) 0.0069(3) -0.0019(3)
C2 0.0165(5) 0.0166(4) 0.0116(4) -0.0003(3) 0.0072(4) -0.0015(4)
N1 0.0118(4) 0.0129(3) 0.0101(3) 0.0001(3) 0.0052(3) -0.0004(3)
N2 0.0125(4) 0.0149(4) 0.0120(4) 0.0007(3) 0.0051(3) 0.0001(3)
N3 0.0140(4) 0.0139(4) 0.0113(4) 0.0012(3) 0.0049(3) -0.0006(3)
C3 0.0171(5) 0.0204(5) 0.0140(5) 0.0044(4) 0.0035(4) 0.0017(4)
C4 0.0118(4) 0.0114(4) 0.0103(4) -0.0002(3) 0.0054(3) -0.0007(3)
C5 0.0123(4) 0.0143(4) 0.0130(4) -0.0017(3) 0.0060(3) -0.0026(3)
C6 0.0131(4) 0.0169(5) 0.0127(4) -0.0029(3) 0.0044(4) -0.0015(4)
C7 0.0182(5) 0.0169(5) 0.0106(4) -0.0003(3) 0.0068(4) 0.0007(4)
C8 0.0163(5) 0.0177(5) 0.0128(4) 0.0013(3) 0.0086(4) -0.0009(4)
C9 0.0127(4) 0.0150(4) 0.0124(4) 0.0004(3) 0.0059(3) -0.0020(3)

loop_
_atom_type_symbol
_atom_type_description
_atom_type_scat_dispersion_real
_atom_type_scat_dispersion_imag
_atom_type_scat_source
C C 0.0033 0.0016 'International Tables Vol C Tables 4.2.6.8 and 6.1.1.4'
H H 0.0000 0.0000 'International Tables Vol C Tables 4.2.6.8 and 6.1.1.4'
N N 0.0061 0.0033 'International Tables Vol C Tables 4.2.6.8 and 6.1.1.4'
Cl Cl 0.1484 0.1585 'International Tables Vol C Tables 4.2.6.8 and 6.1.1.4'
Au Au -2.0133 8.8022 'International Tables Vol C Tables 4.2.6.8 and 6.1.1.4'

loop_
_geom_angle_atom_site_label_1
_geom_angle_atom_site_label_2
_geom_angle_atom_site_label_3
_geom_angle
C1 Au1 Cl1 177.40(4)
N1 C1 C2 101.93(11)
N1 C1 Au1 127.51(9)
C2 C1 Au1 130.54(9)
N3 C2 C1 107.52(11)
N2 N1 C1 114.51(10)
N2 N1 C4 116.54(10)
C1 N1 C4 128.95(10)
N3 N2 N1 103.26(10)
N2 N3 C2 112.78(10)
N2 N3 C3 118.88(11)
C2 N3 C3 128.24(11)
C5 C4 C9 121.80(11)
C5 C4 N1 119.77(11)
C9 C4 N1 118.38(10)
C4 C5 C6 118.71(11)
C7 C6 C5 120.15(11)
C6 C7 C8 120.46(12)
C7 C8 C9 120.07(13)
C4 C9 C8 118.80(12)

loop_
_geom_bond_atom_site_label_1
_geom_bond_atom_site_label_2
_geom_bond_distance
Au1 C1 1.9816(13)
Au1 Cl1 2.2934(4)
C1 N1 1.3720(16)
C1 C2 1.3863(17)
C2 N3 1.3508(18)
N1 N2 1.3376(15)
N1 C4 1.4318(15)
N2 N3 1.3121(15)
N3 C3 1.4580(17)
C4 C5 1.3889(16)
C4 C9 1.3892(17)
C5 C6 1.3935(17)
C6 C7 1.3863(19)
C7 C8 1.3908(19)
C8 C9 1.3908(19)
